data_7036936
loop_
_publ_author_name
'Alam, Israt S.'
'Arrowsmith, Rory L.'
'Cortezon-Tamarit, Fernando'
'Twyman, Frazer'
'Kociok-K\"ohn, Gabriele'
'Botchway, Stanley W.'
'Dilworth, Jonathan R.'
'Carroll, Laurence'
'Aboagye, Eric O.'
'Pascu, Sofia I.'

_publ_section_title
;
 Microwave gallium-68 radiochemistry for kinetically stable
 bis(thiosemicarbazone) complexes: structural investigations and cellular
 uptake under hypoxia.
;
_journal_issue 1
_journal_name_full 'Dalton transactions (Cambridge, England : 2003)'
_journal_page_first 144
_journal_page_last 155
_journal_paper_doi 10.1039/c5dt02537k
_journal_volume 45
_journal_year 2015
_chemical_formula_moiety 'C18 H18 Cl Ga N6 S2, 2(C2 H6 O S)'
_chemical_formula_sum 'C22 H30 Cl Ga N6 O2 S4'
_chemical_formula_weight 643.93
_chemical_name_systematic
;
 ?
;
_space_group_crystal_system triclinic
_space_group_IT_number 2
_space_group_name_Hall '-P 1'
_space_group_name_H-M_alt 'P -1'
_symmetry_space_group_name_Hall '-P 1'
_symmetry_space_group_name_H-M 'P -1'
_atom_sites_solution_hydrogens mixed
_audit_creation_method SHELXL-2013
_audit_update_record
;
2014-05-07 deposited with the CCDC.
2015-10-23 downloaded from the CCDC.
;
_cell_angle_alpha 114.468(2)
_cell_angle_beta 105.4834(17)
_cell_angle_gamma 93.4737(18)
_cell_formula_units_Z 2
_cell_length_a 11.55230(10)
_cell_length_b 11.7595(3)
_cell_length_c 12.0749(3)
_cell_measurement_reflns_used 15626
_cell_measurement_temperature 150(2)
_cell_measurement_theta_max 37.0716
_cell_measurement_theta_min 2.9289
_cell_volume 1411.20(6)
_computing_cell_refinement
;
CrysAlisPro, Oxford Diffraction Ltd.,
Version 1.171.34.9 (release 08-12-2009 CrysAlis171 .NET)
(compiled Dec  8 2009,17:31:18)
;
_computing_data_collection
;
CrysAlisPro, Oxford Diffraction Ltd.,
Version 1.171.34.9 (release 08-12-2009 CrysAlis171 .NET)
(compiled Dec  8 2009,17:31:18)
;
_computing_data_reduction
;
CrysAlisPro, Oxford Diffraction Ltd.,
Version 1.171.34.9 (release 08-12-2009 CrysAlis171 .NET)
(compiled Dec  8 2009,17:31:18)
;
_computing_molecular_graphics 'ORTEP3 for Windows - Farrugia, L. J. J. Appl. Crystallogr. 1997, 30, 565'
_computing_publication_material
;
 'WinGX publication routines, Farrugia, 
 L. J., J. Appl. Crystallogr., 1999, 32, 837-838
;
_computing_structure_refinement
;
 Sheldrick GM (2008) Acta Crystallogr A64:112--122 and 
 C. B. H\"ubschle, G. M. Sheldrick and B. Dittrich
 ShelXle: a Qt graphical user interface for SHELXL
 J. Appl. Cryst., 44, (2011) 1281-1284.
;
_computing_structure_solution
; 
 SIR97- Altomare A., Burla M.C., Camalli M., Cascarano G.L., Giacovazzo C. , 
 Guagliardi A., Moliterni A.G.G., Polidori G.,Spagna R. 
 (1999) J. Appl. Cryst. 32, 115-119
;
_diffrn_ambient_temperature 150(2)
_diffrn_detector_area_resol_mean 10.3795
_diffrn_measured_fraction_theta_full 0.972
_diffrn_measured_fraction_theta_max 0.847
_diffrn_measurement_device_type 'Xcalibur, Atlas, Gemini ultra'
_diffrn_measurement_method '\w and \p scans'
_diffrn_radiation_monochromator graphite
_diffrn_radiation_source 'Enhance (Mo) X-ray Source'
_diffrn_radiation_type MoK\a
_diffrn_radiation_wavelength 0.71073
_diffrn_reflns_av_R_equivalents 0.0414
_diffrn_reflns_av_unetI/netI 0.0380
_diffrn_reflns_laue_measured_fraction_full 0.972
_diffrn_reflns_laue_measured_fraction_max 0.847
_diffrn_reflns_limit_h_max 14
_diffrn_reflns_limit_h_min -18
_diffrn_reflns_limit_k_max 19
_diffrn_reflns_limit_k_min -19
_diffrn_reflns_limit_l_max 20
_diffrn_reflns_limit_l_min -20
_diffrn_reflns_number 50963
_diffrn_reflns_point_group_measured_fraction_full 0.972
_diffrn_reflns_point_group_measured_fraction_max 0.847
_diffrn_reflns_theta_full 25.242
_diffrn_reflns_theta_max 37.159
_diffrn_reflns_theta_min 3.535
_exptl_absorpt_coefficient_mu 1.397
_exptl_absorpt_correction_T_max 1.00000
_exptl_absorpt_correction_T_min 0.78016
_exptl_absorpt_correction_type multi-scan
_exptl_absorpt_process_details
;
CrysAlisPro, Agilent Technologies,
Version 1.171.35.21 (release 20-01-2012 CrysAlis171 .NET)
(compiled Jan 23 2012,18:06:46)
Empirical absorption correction using spherical harmonics,
 implemented in SCALE3 ABSPACK scaling algorithm.
;
_exptl_crystal_colour orange
_exptl_crystal_density_diffrn 1.515
_exptl_crystal_description needle
_exptl_crystal_F_000 664
_exptl_crystal_size_max 0.1
_exptl_crystal_size_mid 0.05
_exptl_crystal_size_min 0.02
_refine_diff_density_max 1.746
_refine_diff_density_min -0.884
_refine_diff_density_rms 0.086
_refine_ls_extinction_method none
_refine_ls_goodness_of_fit_ref 1.023
_refine_ls_hydrogen_treatment mixed
_refine_ls_matrix_type full
_refine_ls_number_parameters 356
_refine_ls_number_reflns 12291
_refine_ls_number_restraints 0
_refine_ls_restrained_S_all 1.023
_refine_ls_R_factor_all 0.0695
_refine_ls_R_factor_gt 0.0445
_refine_ls_shift/su_max 0.001
_refine_ls_shift/su_mean 0.000
_refine_ls_structure_factor_coef Fsqd
_refine_ls_weighting_details 'w=1/[\s^2^(Fo^2^)+(0.0484P)^2^+0.8682P] where P=(Fo^2^+2Fc^2^)/3'
_refine_ls_weighting_scheme calc
_refine_ls_wR_factor_gt 0.1019
_refine_ls_wR_factor_ref 0.1163
_reflns_Friedel_coverage 0.000
_reflns_number_gt 9078
_reflns_number_total 12291
_reflns_threshold_expression 'I > 2\s(I)'
_cod_data_source_file c5dt02537k2.cif
_cod_data_source_block Ga(3)
_cod_depositor_comments 'Adding full bibliography for 7036934--7036936.cif.'
_cod_database_code 7036936
_shelx_space_group_comment
;
The symmetry employed for this shelxl refinement is uniquely defined
by the following loop, which should always be used as a source of
symmetry information in preference to the above space-group names.
They are only intended as comments.
;
_shelxl_version_number 2013-4

loop_
_space_group_symop_operation_xyz
'x, y, z'
'-x, -y, -z'

loop_
_atom_site_label
_atom_site_type_symbol
_atom_site_fract_x
_atom_site_fract_y
_atom_site_fract_z
_atom_site_U_iso_or_equiv
_atom_site_adp_type
_atom_site_occupancy
_atom_site_site_symmetry_order
_atom_site_calc_flag
_atom_site_refinement_flags_posn
_atom_site_refinement_flags_adp
_atom_site_refinement_flags_occupancy
_atom_site_disorder_assembly
_atom_site_disorder_group
Ga Ga 0.14221(2) 0.23791(2) 0.72491(2) 0.02323(5) Uani 1 1 d . . . . .
Cl Cl 0.28834(5) 0.41096(5) 0.83750(5) 0.03662(11) Uani 1 1 d . . . . .
N1 N 0.30543(15) -0.05786(15) 0.67085(15) 0.0246(3) Uani 1 1 d . . . . .
H1 H 0.315(2) -0.075(3) 0.728(3) 0.037(7) Uiso 1 1 d . . . . .
N2 N 0.20119(15) 0.10293(15) 0.76634(14) 0.0241(3) Uani 1 1 d . . . . .
N3 N 0.21357(14) 0.07230(14) 0.86518(14) 0.0225(3) Uani 1 1 d . . . . .
N4 N 0.04689(14) 0.26182(14) 0.85026(14) 0.0227(3) Uani 1 1 d . . . . .
N5 N -0.04263(15) 0.33107(14) 0.84963(15) 0.0251(3) Uani 1 1 d . . . . .
N6 N -0.16993(16) 0.40942(16) 0.73123(17) 0.0291(3) Uani 1 1 d . . . . .
H6A H -0.202(2) 0.413(3) 0.666(3) 0.034(7) Uiso 1 1 d . . . . .
S1 S 0.22673(5) 0.09537(5) 0.56114(5) 0.03129(11) Uani 1 1 d . . . . .
S2 S -0.02631(5) 0.27919(5) 0.61024(5) 0.03072(10) Uani 1 1 d . . . . .
C1 C 0.4975(2) -0.0610(3) 0.6191(2) 0.0420(5) Uani 1 1 d . . . . .
H1A H 0.5321 -0.1013 0.5497 0.063 Uiso 1 1 calc R U . . .
H1B H 0.5425 -0.0720 0.6941 0.063 Uiso 1 1 calc R U . . .
H1C H 0.5044 0.0301 0.6424 0.063 Uiso 1 1 calc R U . . .
C2 C 0.36425(19) -0.12224(19) 0.57477(18) 0.0300(4) Uani 1 1 d . . . . .
H2A H 0.3209 -0.1194 0.4936 0.036 Uiso 1 1 calc R U . . .
H2B H 0.3579 -0.2128 0.5574 0.036 Uiso 1 1 calc R U . . .
C3 C 0.24941(17) 0.03663(17) 0.67351(16) 0.0232(3) Uani 1 1 d . . . . .
C4 C 0.15633(16) 0.13317(16) 0.94474(15) 0.0214(3) Uani 1 1 d . . . . .
C5 C 0.15187(16) 0.10688(16) 1.05271(15) 0.0215(3) Uani 1 1 d . . . . .
C6 C 0.20460(17) 0.02811(18) 1.10085(17) 0.0262(3) Uani 1 1 d . . . . .
H6 H 0.2619 -0.0182 1.0674 0.031 Uiso 1 1 calc R U . . .
C7 C 0.17141(18) 0.01771(19) 1.20157(18) 0.0290(4) Uani 1 1 d . . . . .
H7 H 0.2080 -0.0359 1.2359 0.035 Uiso 1 1 calc R U . . .
C8 C 0.08775(18) 0.08288(19) 1.25133(17) 0.0287(4) Uani 1 1 d . . . . .
H8 H 0.0673 0.0730 1.3184 0.034 Uiso 1 1 calc R U . . .
C9 C 0.03199(17) 0.16453(18) 1.20343(16) 0.0250(3) Uani 1 1 d . . . . .
C10 C -0.0591(2) 0.2341(2) 1.24017(18) 0.0316(4) Uani 1 1 d . . . . .
H10 H -0.0877 0.2304 1.3056 0.038 Uiso 1 1 calc R U . . .
C11 C -0.1056(2) 0.3069(2) 1.18059(19) 0.0325(4) Uani 1 1 d . . . . .
H11 H -0.1652 0.3538 1.2078 0.039 Uiso 1 1 calc R U . . .
C12 C -0.06907(19) 0.31523(19) 1.08073(18) 0.0285(4) Uani 1 1 d . . . . .
H12 H -0.1031 0.3663 1.0417 0.034 Uiso 1 1 calc R U . . .
C13 C 0.01741(16) 0.24691(16) 1.04205(16) 0.0225(3) Uani 1 1 d . . . . .
C14 C 0.06764(16) 0.17482(16) 1.10541(15) 0.0215(3) Uani 1 1 d . . . . .
C15 C 0.07226(16) 0.22298(15) 0.93958(15) 0.0209(3) Uani 1 1 d . . . . .
C16 C -0.08086(17) 0.34452(16) 0.74200(17) 0.0238(3) Uani 1 1 d . . . . .
C17 C -0.2327(2) 0.4579(2) 0.8266(2) 0.0334(4) Uani 1 1 d . . . . .
H17A H -0.2614 0.5354 0.8263 0.040 Uiso 1 1 calc R U . . .
H17B H -0.1743 0.4819 0.9130 0.040 Uiso 1 1 calc R U . . .
C18 C -0.3402(3) 0.3610(3) 0.8003(3) 0.0468(6) Uani 1 1 d . . . . .
H18A H -0.3989 0.3380 0.7154 0.070 Uiso 1 1 calc R U . . .
H18B H -0.3800 0.3970 0.8660 0.070 Uiso 1 1 calc R U . . .
H18C H -0.3119 0.2848 0.8023 0.070 Uiso 1 1 calc R U . . .
S3 S 0.50267(6) 0.18043(6) 0.09091(6) 0.03289(17) Uani 0.849(2) 1 d . . P A 1
O1 O 0.6204(3) 0.2028(3) 0.1952(4) 0.0408(6) Uani 0.849(2) 1 d . . P A 1
S3A S 0.5801(3) 0.2639(4) 0.1327(4) 0.0364(10) Uani 0.151(2) 1 d . . P A 2
O1A O 0.5772(19) 0.161(2) 0.170(2) 0.056(5) Uani 0.151(2) 1 d . . P A 2
C21 C 0.4483(2) 0.3262(3) 0.1398(2) 0.0469(6) Uani 1 1 d . . . . .
H21A H 0.5140 0.3963 0.1621 0.070 Uiso 0.849(2) 1 calc R U P A 1
H21B H 0.4224 0.3415 0.2149 0.070 Uiso 0.849(2) 1 calc R U P A 1
H21C H 0.3786 0.3209 0.0694 0.070 Uiso 0.849(2) 1 calc R U P A 1
H21D H 0.4666 0.4175 0.1642 0.070 Uiso 0.151(2) 1 calc R U P A 2
H21E H 0.4191 0.3136 0.2038 0.070 Uiso 0.151(2) 1 calc R U P A 2
H21F H 0.3849 0.2826 0.0554 0.070 Uiso 0.151(2) 1 calc R U P A 2
C22 C 0.5432(3) 0.1911(4) -0.0358(3) 0.0607(9) Uani 1 1 d . . . . .
H22A H 0.5739 0.1149 -0.0806 0.091 Uiso 0.849(2) 1 calc R U P A 1
H22B H 0.6072 0.2668 -0.0010 0.091 Uiso 0.849(2) 1 calc R U P A 1
H22C H 0.4711 0.1976 -0.0962 0.091 Uiso 0.849(2) 1 calc R U P A 1
H22D H 0.5819 0.1167 -0.0629 0.091 Uiso 0.151(2) 1 calc R U P A 2
H22E H 0.5731 0.2521 -0.0627 0.091 Uiso 0.151(2) 1 calc R U P A 2
H22F H 0.4542 0.1641 -0.0757 0.091 Uiso 0.151(2) 1 calc R U P A 2
S4 S 0.34195(6) 0.49882(5) 0.54192(5) 0.04606(16) Uani 1 1 d . . . . .
O2 O 0.34909(16) 0.5470(2) 0.4477(2) 0.0532(5) Uani 1 1 d . . . . .
C23 C 0.3532(3) 0.3378(3) 0.4749(4) 0.0665(10) Uani 1 1 d . . . . .
H23A H 0.2932 0.2927 0.3886 0.100 Uiso 1 1 calc R U . . .
H23B H 0.3367 0.2999 0.5291 0.100 Uiso 1 1 calc R U . . .
H23C H 0.4358 0.3307 0.4697 0.100 Uiso 1 1 calc R U . . .
C24 C 0.1839(3) 0.4785(3) 0.5305(3) 0.0616(8) Uani 1 1 d . . . . .
H24A H 0.1337 0.4270 0.4405 0.092 Uiso 1 1 calc R U . . .
H24B H 0.1607 0.5621 0.5634 0.092 Uiso 1 1 calc R U . . .
H24C H 0.1707 0.4353 0.5815 0.092 Uiso 1 1 calc R U . . .

loop_
_atom_site_aniso_label
_atom_site_aniso_U_11
_atom_site_aniso_U_22
_atom_site_aniso_U_33
_atom_site_aniso_U_23
_atom_site_aniso_U_13
_atom_site_aniso_U_12
Ga 0.02436(11) 0.02593(9) 0.02637(9) 0.01747(7) 0.00849(7) 0.00854(7)
Cl 0.0327(3) 0.0337(2) 0.0437(3) 0.0187(2) 0.0119(2) 0.00005(18)
N1 0.0285(8) 0.0281(7) 0.0238(6) 0.0153(6) 0.0109(6) 0.0122(6)
N2 0.0265(8) 0.0290(7) 0.0238(6) 0.0159(6) 0.0105(5) 0.0116(6)
N3 0.0221(7) 0.0255(6) 0.0231(6) 0.0142(5) 0.0066(5) 0.0058(5)
N4 0.0238(7) 0.0246(6) 0.0251(6) 0.0149(5) 0.0095(5) 0.0081(5)
N5 0.0284(8) 0.0251(6) 0.0279(7) 0.0150(6) 0.0119(6) 0.0105(6)
N6 0.0310(9) 0.0333(8) 0.0327(8) 0.0210(7) 0.0126(7) 0.0169(6)
S1 0.0405(3) 0.0393(2) 0.0290(2) 0.0236(2) 0.01763(19) 0.0197(2)
S2 0.0301(2) 0.0446(3) 0.0278(2) 0.0232(2) 0.01147(17) 0.0172(2)
C1 0.0380(13) 0.0525(13) 0.0444(12) 0.0217(11) 0.0241(10) 0.0201(10)
C2 0.0362(11) 0.0327(9) 0.0253(8) 0.0129(7) 0.0138(7) 0.0173(8)
C3 0.0226(8) 0.0277(7) 0.0235(7) 0.0141(6) 0.0087(6) 0.0085(6)
C4 0.0201(8) 0.0257(7) 0.0217(7) 0.0143(6) 0.0059(6) 0.0047(6)
C5 0.0204(8) 0.0244(7) 0.0204(6) 0.0119(6) 0.0049(5) 0.0031(6)
C6 0.0243(9) 0.0302(8) 0.0265(8) 0.0164(7) 0.0054(6) 0.0066(6)
C7 0.0281(9) 0.0348(9) 0.0258(8) 0.0198(7) 0.0018(7) 0.0015(7)
C8 0.0279(9) 0.0373(9) 0.0210(7) 0.0171(7) 0.0032(6) -0.0020(7)
C9 0.0235(9) 0.0308(8) 0.0192(7) 0.0115(6) 0.0049(6) 0.0001(6)
C10 0.0312(10) 0.0414(10) 0.0241(8) 0.0144(8) 0.0127(7) 0.0049(8)
C11 0.0317(11) 0.0388(10) 0.0281(8) 0.0126(8) 0.0140(7) 0.0122(8)
C12 0.0295(10) 0.0315(8) 0.0259(8) 0.0125(7) 0.0105(7) 0.0092(7)
C13 0.0218(8) 0.0241(7) 0.0218(7) 0.0111(6) 0.0061(6) 0.0039(6)
C14 0.0200(8) 0.0252(7) 0.0185(6) 0.0105(6) 0.0044(5) 0.0013(6)
C15 0.0215(8) 0.0222(6) 0.0213(6) 0.0117(6) 0.0070(6) 0.0046(5)
C16 0.0245(8) 0.0241(7) 0.0260(7) 0.0144(6) 0.0074(6) 0.0068(6)
C17 0.0354(11) 0.0340(9) 0.0378(10) 0.0181(8) 0.0164(8) 0.0188(8)
C18 0.0447(15) 0.0500(14) 0.0520(14) 0.0218(12) 0.0265(12) 0.0105(11)
S3 0.0302(3) 0.0322(3) 0.0413(3) 0.0220(2) 0.0094(2) 0.0084(2)
O1 0.0353(16) 0.0551(18) 0.0472(15) 0.0373(15) 0.0104(12) 0.0184(11)
S3A 0.0250(18) 0.0363(17) 0.0438(19) 0.0159(15) 0.0084(14) 0.0063(13)
O1A 0.060(13) 0.066(13) 0.060(11) 0.051(11) 0.008(9) 0.020(8)
C21 0.0393(13) 0.0485(13) 0.0391(11) 0.0102(10) 0.0039(9) 0.0227(10)
C22 0.0551(17) 0.104(3) 0.0407(13) 0.0392(16) 0.0248(12) 0.0425(17)
S4 0.0592(4) 0.0312(2) 0.0328(3) 0.0178(2) -0.0106(2) -0.0057(2)
O2 0.0368(9) 0.0667(12) 0.0818(14) 0.0615(12) 0.0116(9) 0.0116(8)
C23 0.0485(16) 0.0386(13) 0.124(3) 0.0454(17) 0.0300(18) 0.0085(11)
C24 0.090(2) 0.0609(17) 0.0626(18) 0.0368(15) 0.0499(18) 0.0272(17)

loop_
_atom_type_symbol
_atom_type_description
_atom_type_scat_dispersion_real
_atom_type_scat_dispersion_imag
_atom_type_scat_source
C C 0.0033 0.0016 'International Tables Vol C Tables 4.2.6.8 and 6.1.1.4'
H H 0.0000 0.0000 'International Tables Vol C Tables 4.2.6.8 and 6.1.1.4'
N N 0.0061 0.0033 'International Tables Vol C Tables 4.2.6.8 and 6.1.1.4'
S S 0.1246 0.1234 'International Tables Vol C Tables 4.2.6.8 and 6.1.1.4'
Ga Ga 0.2307 1.6083 'International Tables Vol C Tables 4.2.6.8 and 6.1.1.4'
Cl Cl 0.1484 0.1585 'International Tables Vol C Tables 4.2.6.8 and 6.1.1.4'
O O 0.0106 0.0060 'International Tables Vol C Tables 4.2.6.8 and 6.1.1.4'

loop_
_geom_angle_atom_site_label_1
_geom_angle_atom_site_label_2
_geom_angle_atom_site_label_3
_geom_angle
N2 Ga N4 86.39(6)
N2 Ga Cl 107.73(5)
N4 Ga Cl 100.70(5)
N2 Ga S2 141.64(5)
N4 Ga S2 83.98(4)
Cl Ga S2 110.52(2)
N2 Ga S1 68.57(5)
N4 Ga S1 149.58(4)
Cl Ga S1 103.17(2)
S2 Ga S1 104.713(19)
C3 N1 C2 123.39(15)
C3 N1 H1 118(2)
C2 N1 H1 118(2)
C3 N2 N3 118.37(14)
C3 N2 Ga 105.20(11)
N3 N2 Ga 136.08(12)
C4 N3 N2 114.59(14)
C15 N4 N5 116.57(15)
C15 N4 Ga 124.34(12)
N5 N4 Ga 118.87(11)
C16 N5 N4 112.99(15)
C16 N6 C17 123.10(16)
C16 N6 H6A 121.3(19)
C17 N6 H6A 114.5(19)
C3 S1 Ga 75.97(6)
C16 S2 Ga 93.16(6)
C2 C1 H1A 109.5
C2 C1 H1B 109.5
H1A C1 H1B 109.5
C2 C1 H1C 109.5
H1A C1 H1C 109.5
H1B C1 H1C 109.5
N1 C2 C1 111.63(17)
N1 C2 H2A 109.3
C1 C2 H2A 109.3
N1 C2 H2B 109.3
C1 C2 H2B 109.3
H2A C2 H2B 108.0
N1 C3 N2 124.32(15)
N1 C3 S1 125.57(14)
N2 C3 S1 110.11(12)
N3 C4 C5 122.65(15)
N3 C4 C15 130.53(14)
C5 C4 C15 106.30(15)
C6 C5 C14 119.20(16)
C6 C5 C4 133.44(17)
C14 C5 C4 107.20(14)
C5 C6 C7 118.41(18)
C5 C6 H6 120.8
C7 C6 H6 120.8
C8 C7 C6 122.09(16)
C8 C7 H7 119.0
C6 C7 H7 119.0
C7 C8 C9 120.65(16)
C7 C8 H8 119.7
C9 C8 H8 119.7
C14 C9 C8 116.22(17)
C14 C9 C10 116.04(16)
C8 C9 C10 127.70(17)
C11 C10 C9 119.84(18)
C11 C10 H10 120.1
C9 C10 H10 120.1
C10 C11 C12 123.27(19)
C10 C11 H11 118.4
C12 C11 H11 118.4
C13 C12 C11 117.89(17)
C13 C12 H12 121.1
C11 C12 H12 121.1
C12 C13 C14 118.91(16)
C12 C13 C15 134.81(16)
C14 C13 C15 106.21(15)
C9 C14 C5 123.40(15)
C9 C14 C13 124.00(17)
C5 C14 C13 112.45(15)
N4 C15 C13 128.24(15)
N4 C15 C4 123.68(16)
C13 C15 C4 107.82(13)
N6 C16 N5 117.60(17)
N6 C16 S2 116.91(13)
N5 C16 S2 125.45(13)
N6 C17 C18 111.87(19)
N6 C17 H17A 109.2
C18 C17 H17A 109.2
N6 C17 H17B 109.2
C18 C17 H17B 109.2
H17A C17 H17B 107.9
C17 C18 H18A 109.5
C17 C18 H18B 109.5
H18A C18 H18B 109.5
C17 C18 H18C 109.5
H18A C18 H18C 109.5
H18B C18 H18C 109.5
O1 S3 C22 106.95(18)
O1 S3 C21 106.28(16)
C22 S3 C21 95.50(15)
O1A S3A C21 108.9(11)
O1A S3A C22 106.3(10)
C21 S3A C22 97.2(2)
S3 C21 H21A 109.5
S3 C21 H21B 109.5
H21A C21 H21B 109.5
S3 C21 H21C 109.5
H21A C21 H21C 109.5
H21B C21 H21C 109.5
S3A C21 H21D 109.5
S3A C21 H21E 109.5
H21D C21 H21E 109.5
S3A C21 H21F 109.5
H21D C21 H21F 109.5
H21E C21 H21F 109.5
S3 C22 H22A 109.5
S3 C22 H22B 109.5
H22A C22 H22B 109.5
S3 C22 H22C 109.5
H22A C22 H22C 109.5
H22B C22 H22C 109.5
S3A C22 H22D 109.5
S3A C22 H22E 109.5
H22D C22 H22E 109.5
S3A C22 H22F 109.5
H22D C22 H22F 109.5
H22E C22 H22F 109.5
O2 S4 C23 107.51(17)
O2 S4 C24 105.25(12)
C23 S4 C24 98.39(15)
S4 C23 H23A 109.5
S4 C23 H23B 109.5
H23A C23 H23B 109.5
S4 C23 H23C 109.5
H23A C23 H23C 109.5
H23B C23 H23C 109.5
S4 C24 H24A 109.5
S4 C24 H24B 109.5
H24A C24 H24B 109.5
S4 C24 H24C 109.5
H24A C24 H24C 109.5
H24B C24 H24C 109.5

loop_
_geom_bond_atom_site_label_1
_geom_bond_atom_site_label_2
_geom_bond_distance
Ga N2 1.9599(14)
Ga N4 2.0390(15)
Ga Cl 2.2149(6)
Ga S2 2.2748(5)
Ga S1 2.4813(5)
N1 C3 1.313(2)
N1 C2 1.462(2)
N1 H1 0.78(3)
N2 C3 1.355(2)
N2 N3 1.3586(19)
N3 C4 1.304(2)
N4 C15 1.309(2)
N4 N5 1.355(2)
N5 C16 1.335(2)
N6 C16 1.328(2)
N6 C17 1.459(3)
N6 H6A 0.80(3)
S1 C3 1.7308(17)
S2 C16 1.7606(19)
C1 C2 1.511(3)
C1 H1A 0.9800
C1 H1B 0.9800
C1 H1C 0.9800
C2 H2A 0.9900
C2 H2B 0.9900
C4 C5 1.472(2)
C4 C15 1.486(2)
C5 C6 1.376(2)
C5 C14 1.412(3)
C6 C7 1.417(3)
C6 H6 0.9500
C7 C8 1.379(3)
C7 H7 0.9500
C8 C9 1.417(3)
C8 H8 0.9500
C9 C14 1.399(2)
C9 C10 1.424(3)
C10 C11 1.378(3)
C10 H10 0.9500
C11 C12 1.417(3)
C11 H11 0.9500
C12 C13 1.377(3)
C12 H12 0.9500
C13 C14 1.414(2)
C13 C15 1.471(2)
C17 C18 1.504(3)
C17 H17A 0.9900
C17 H17B 0.9900
C18 H18A 0.9800
C18 H18B 0.9800
C18 H18C 0.9800
S3 O1 1.508(3)
S3 C22 1.764(3)
S3 C21 1.781(2)
S3A O1A 1.449(18)
S3A C21 1.737(4)
S3A C22 1.762(5)
C21 H21A 0.9800
C21 H21B 0.9800
C21 H21C 0.9800
C21 H21D 0.9800
C21 H21E 0.9800
C21 H21F 0.9800
C22 H22A 0.9800
C22 H22B 0.9800
C22 H22C 0.9800
C22 H22D 0.9800
C22 H22E 0.9800
C22 H22F 0.9800
S4 O2 1.4838(18)
S4 C23 1.753(3)
S4 C24 1.787(4)
C23 H23A 0.9800
C23 H23B 0.9800
C23 H23C 0.9800
C24 H24A 0.9800
C24 H24B 0.9800
C24 H24C 0.9800

loop_
_geom_torsion_atom_site_label_1
_geom_torsion_atom_site_label_2
_geom_torsion_atom_site_label_3
_geom_torsion_atom_site_label_4
_geom_torsion
C3 N2 N3 C4 -174.70(16)
Ga N2 N3 C4 13.3(3)
C15 N4 N5 C16 -166.88(16)
Ga N4 N5 C16 18.3(2)
C3 N1 C2 C1 91.1(2)
C2 N1 C3 N2 -175.57(18)
C2 N1 C3 S1 4.1(3)
N3 N2 C3 N1 1.6(3)
Ga N2 C3 N1 175.84(16)
N3 N2 C3 S1 -178.14(13)
Ga N2 C3 S1 -3.87(15)
Ga S1 C3 N1 -176.67(18)
Ga S1 C3 N2 3.04(12)
N2 N3 C4 C5 175.77(15)
N2 N3 C4 C15 5.3(3)
N3 C4 C5 C6 4.2(3)
C15 C4 C5 C6 176.64(19)
N3 C4 C5 C14 -171.05(16)
C15 C4 C5 C14 1.41(18)
C14 C5 C6 C7 0.4(3)
C4 C5 C6 C7 -174.40(18)
C5 C6 C7 C8 0.6(3)
C6 C7 C8 C9 -0.5(3)
C7 C8 C9 C14 -0.5(3)
C7 C8 C9 C10 177.22(19)
C14 C9 C10 C11 -0.6(3)
C8 C9 C10 C11 -178.3(2)
C9 C10 C11 C12 1.2(3)
C10 C11 C12 C13 0.0(3)
C11 C12 C13 C14 -1.6(3)
C11 C12 C13 C15 175.01(19)
C8 C9 C14 C5 1.5(3)
C10 C9 C14 C5 -176.49(17)
C8 C9 C14 C13 176.86(16)
C10 C9 C14 C13 -1.1(3)
C6 C5 C14 C9 -1.5(3)
C4 C5 C14 C9 174.58(16)
C6 C5 C14 C13 -177.32(16)
C4 C5 C14 C13 -1.3(2)
C12 C13 C14 C9 2.3(3)
C15 C13 C14 C9 -175.23(16)
C12 C13 C14 C5 178.09(16)
C15 C13 C14 C5 0.59(19)
N5 N4 C15 C13 -1.3(3)
Ga N4 C15 C13 173.22(13)
N5 N4 C15 C4 172.15(15)
Ga N4 C15 C4 -13.3(2)
C12 C13 C15 N4 -2.3(3)
C14 C13 C15 N4 174.61(17)
C12 C13 C15 C4 -176.6(2)
C14 C13 C15 C4 0.33(18)
N3 C4 C15 N4 -4.0(3)
C5 C4 C15 N4 -175.67(16)
N3 C4 C15 C13 170.57(18)
C5 C4 C15 C13 -1.07(18)
C17 N6 C16 N5 -4.5(3)
C17 N6 C16 S2 173.62(16)
N4 N5 C16 N6 179.02(16)
N4 N5 C16 S2 1.1(2)
Ga S2 C16 N6 166.39(14)
Ga S2 C16 N5 -15.64(16)
C16 N6 C17 C18 -87.7(3)
O1A S3A C21 S3 -41.8(10)
C22 S3A C21 S3 68.3(2)
O1 S3 C21 S3A 41.8(3)
C22 S3 C21 S3A -67.6(3)
O1A S3A C22 S3 42.2(10)
C21 S3A C22 S3 -69.9(2)
O1 S3 C22 S3A -43.0(2)
C21 S3 C22 S3A 65.9(2)
